data_1565138
loop_
_publ_author_name
'Wang, Zheng'
'Lin, Qing'
'Ma, Ning'
'Liu, Song'
'Han, Mingyang'
'Yan, Xiuli'
'Liu, Qingbin'
'Solan, Gregory A.'
'Sun, Wen-Hua'

_publ_section_title
;
 Direct synthesis of ring-fused quinolines and pyridines catalyzed by
 NNHY-ligated manganese complexes (Y = NR2 or SR)
;
_journal_issue 24
_journal_name_full 'Catalysis Science &amp; Technology'
_journal_page_first 8026
_journal_page_last 8036
_journal_paper_doi 10.1039/D1CY01945G
_journal_volume 11
_journal_year 2021
_chemical_formula_moiety 'Br, C16 H21 Mn N3 O3, H2 O'
_chemical_formula_sum 'C16 H23 Br Mn N3 O4'
_chemical_formula_weight 456.22
_space_group_crystal_system triclinic
_space_group_IT_number 2
_space_group_name_Hall '-P 1'
_space_group_name_H-M_alt 'P -1'
_symmetry_Int_Tables_number 2
_atom_sites_solution_primary direct
_audit_creation_date 2021-03-19
_audit_creation_method
;
Olex2 1.2
(compiled 2014.03.20 svn.r2914 for OlexSys, GUI svn.r4816)
;
_audit_update_record
;
2021-05-22 deposited with the CCDC.	2021-11-08 downloaded from the CCDC.
;
_cell_angle_alpha 87.2665(19)
_cell_angle_beta 76.201(2)
_cell_angle_gamma 70.5516(19)
_cell_formula_units_Z 2
_cell_length_a 7.94037(15)
_cell_length_b 10.1189(2)
_cell_length_c 12.8889(3)
_cell_measurement_reflns_used 9156
_cell_measurement_temperature 169.99(11)
_cell_measurement_theta_max 74.6300
_cell_measurement_theta_min 3.5280
_cell_volume 947.75(4)
_computing_cell_refinement 'CrysAlisPro 1.171.40.67a (Rigaku OD, 2019)'
_computing_data_collection 'CrysAlisPro 1.171.40.67a (Rigaku OD, 2019)'
_computing_data_reduction 'CrysAlisPro 1.171.40.67a (Rigaku OD, 2019)'
_computing_molecular_graphics 'Olex2 (Dolomanov et al., 2009)'
_computing_publication_material 'Olex2 (Dolomanov et al., 2009)'
_computing_structure_refinement 'olex2.refine (Bourhis et al., 2013)'
_computing_structure_solution 'ShelXT (Sheldrick, 2008)'
_diffrn_ambient_environment N~2~
_diffrn_ambient_temperature 169.99(11)
_diffrn_detector 'Hybrid Pixel Array Detector'
_diffrn_detector_area_resol_mean 10.0000
_diffrn_detector_type HyPix
_diffrn_measured_fraction_theta_full 0.9616
_diffrn_measured_fraction_theta_max 0.9616
_diffrn_measurement_device 'four-circle diffractometer'
_diffrn_measurement_device_type 'XtaLAB Synergy R, HyPix'
_diffrn_measurement_method '\w scans'
_diffrn_orient_matrix_type 'CrysAlisPro convention (1999,Acta A55,543-557)'
_diffrn_orient_matrix_UB_11 0.1743895000
_diffrn_orient_matrix_UB_12 0.0416001000
_diffrn_orient_matrix_UB_13 -0.0182402000
_diffrn_orient_matrix_UB_21 0.1170352000
_diffrn_orient_matrix_UB_22 -0.1463009000
_diffrn_orient_matrix_UB_23 -0.0510573000
_diffrn_orient_matrix_UB_31 -0.0270600000
_diffrn_orient_matrix_UB_32 0.0544579000
_diffrn_orient_matrix_UB_33 -0.1105752000
_diffrn_radiation_monochromator mirror
_diffrn_radiation_probe x-ray
_diffrn_radiation_type 'Cu K\a'
_diffrn_radiation_wavelength 1.54184
_diffrn_reflns_av_R_equivalents 0.0261
_diffrn_reflns_av_unetI/netI 0.0218
_diffrn_reflns_limit_h_max 9
_diffrn_reflns_limit_h_min -9
_diffrn_reflns_limit_k_max 12
_diffrn_reflns_limit_k_min -12
_diffrn_reflns_limit_l_max 11
_diffrn_reflns_limit_l_min -16
_diffrn_reflns_number 10618
_diffrn_reflns_theta_full 75.1626
_diffrn_reflns_theta_max 75.16
_diffrn_reflns_theta_min 3.53
_diffrn_source 'Rotating-anode X-ray tube'
_diffrn_source_type 'PhotonJet R (Cu) X-ray Source'
_exptl_absorpt_coefficient_mu 8.353
_exptl_absorpt_correction_T_max 1.00000
_exptl_absorpt_correction_T_min 0.17810
_exptl_absorpt_correction_type multi-scan
_exptl_absorpt_process_details
;
CrysAlisPro 1.171.40.67a (Rigaku Oxford Diffraction, 2019)
Empirical absorption correction using spherical harmonics,
 implemented in SCALE3 ABSPACK scaling algorithm.
;
_exptl_crystal_colour yellow
_exptl_crystal_colour_primary yellow
_exptl_crystal_density_diffrn 1.5985
_exptl_crystal_description block
_exptl_crystal_F_000 462.7874
_exptl_crystal_size_max 0.25
_exptl_crystal_size_mid 0.15
_exptl_crystal_size_min 0.1
_refine_diff_density_max 0.6310
_refine_diff_density_min -0.5582
_refine_diff_density_rms 0.0833
_refine_ls_d_res_high 0.7975
_refine_ls_d_res_low 12.5094
_refine_ls_extinction_expression Fc^*^=kFc[1+0.001xFc^2^\l^3^/sin(2\q)]^-1/4^
_refine_ls_goodness_of_fit_ref 1.0285
_refine_ls_hydrogen_treatment constr
_refine_ls_matrix_type full
_refine_ls_number_constraints 36
_refine_ls_number_parameters 231
_refine_ls_number_reflns 3755
_refine_ls_number_restraints 0
_refine_ls_restrained_S_all 1.0285
_refine_ls_R_factor_all 0.0328
_refine_ls_R_factor_gt 0.0324
_refine_ls_shift/su_max 0.0002
_refine_ls_shift/su_mean 0.0000
_refine_ls_structure_factor_coef Fsqd
_refine_ls_weighting_details 'w=1/[\s^2^(Fo^2^)+(0.0618P)^2^+0.5098P] where P=(Fo^2^+2Fc^2^)/3'
_refine_ls_weighting_scheme calc
_refine_ls_wR_factor_gt 0.0892
_refine_ls_wR_factor_ref 0.0894
_reflns_Friedel_coverage 0.0
_reflns_limit_h_max 9
_reflns_limit_h_min -9
_reflns_limit_k_max 12
_reflns_limit_k_min -12
_reflns_limit_l_max 16
_reflns_limit_l_min 0
_reflns_number_gt 3690
_reflns_number_total 3755
_reflns_threshold_expression I>=2u(I)
_cod_data_source_file d1cy01945g2.cif
_cod_data_source_block Mn1
_cod_depositor_comments 'Adding full bibliography for 1565138--1565140.cif.'
_cod_original_cell_volume 947.76(4)
_cod_database_code 1565138
_chemical_oxdiff_usercomment 'Mo N C H O'
_diffrn_oxdiff_ac3_digest_frames
;
0179ed09b7a517c07a5d1c597003aea1ff0332612c4
;
_reflns_odcompleteness_completeness 99.94
_reflns_odcompleteness_iscentric 1
_reflns_odcompleteness_theta 66.97
_olex2_refinement_description
;
1. Fixed Uiso
 At 1.2 times of:
  All C(H) groups, All C(H,H) groups, All N(H) groups
 At 1.5 times of:
  All C(H,H,H) groups, All O(H,H) groups
2.a Free rotating group:
 O4(H4a,H4b)
2.b Ternary CH refined with riding coordinates:
 N2(H2), C8(H8)
2.c Secondary CH2 refined with riding coordinates:
 C7(H7a,H7b), C10(H10a,H10b), C6(H6a,H6b), C11(H11a,H11b), C5(H5a,H5b)
2.d Aromatic/amide H refined with riding coordinates:
 C1(H1), C3(H3), C2(H2a)
2.e Idealised Me refined as rotating group:
 C12(H12a,H12b,H12c), C13(H13a,H13b,H13c)
;
_oxdiff_exptl_absorpt_empirical_details
;
Empirical correction (ABSPACK) includes:
- Absorption correction using spherical harmonics
- Frame scaling
;
_oxdiff_exptl_absorpt_empirical_full_max 2.409
_oxdiff_exptl_absorpt_empirical_full_min 0.708

loop_
_space_group_symop_id
_space_group_symop_operation_xyz
1 x,y,z
2 -x,-y,-z

loop_
_atom_site_label
_atom_site_type_symbol
_atom_site_fract_x
_atom_site_fract_y
_atom_site_fract_z
_atom_site_U_iso_or_equiv
_atom_site_adp_type
_atom_site_occupancy
_atom_site_refinement_flags_posn
Br1 Br 0.87011(3) 0.57285(3) 0.31911(2) 0.03639(12) Uani 1.000000 .
Mn1 Mn 0.43378(4) 0.84383(3) 0.76819(2) 0.01519(12) Uani 1.000000 .
O4 O 0.9057(2) 0.69175(18) 0.54650(14) 0.0341(4) Uani 1.000000 .
H4a H 0.979(4) 0.625(2) 0.573(2) 0.0511(6) Uiso 1.000000 G
H4b H 0.903(4) 0.666(3) 0.4854(12) 0.0511(6) Uiso 1.000000 G
N2 N 0.5617(2) 0.66465(17) 0.67073(13) 0.0170(3) Uani 1.000000 .
H2 H 0.6697(2) 0.67001(17) 0.62985(13) 0.0204(4) Uiso 1.000000 R
O3 O 0.7239(2) 0.80669(19) 0.88426(14) 0.0362(4) Uani 1.000000 .
O2 O 0.6306(2) 1.01892(18) 0.63790(13) 0.0323(4) Uani 1.000000 .
O1 O 0.2075(3) 1.08708(19) 0.91370(16) 0.0426(4) Uani 1.000000 .
N1 N 0.3376(2) 0.69930(17) 0.86038(13) 0.0178(3) Uani 1.000000 .
N3 N 0.2354(2) 0.88509(18) 0.67217(14) 0.0225(4) Uani 1.000000 .
C9 C 0.4389(3) 0.5632(2) 0.83261(15) 0.0167(4) Uani 1.000000 .
C8 C 0.6037(3) 0.54130(19) 0.73977(15) 0.0172(4) Uani 1.000000 .
H8 H 0.7064(3) 0.54258(19) 0.76894(15) 0.0206(4) Uiso 1.000000 R
C4 C 0.3967(3) 0.4527(2) 0.88736(16) 0.0217(4) Uani 1.000000 .
C1 C 0.1940(3) 0.7276(2) 0.94543(16) 0.0229(4) Uani 1.000000 .
H1 H 0.1250(3) 0.8208(2) 0.96505(16) 0.0275(5) Uiso 1.000000 R
C7 C 0.6592(3) 0.3977(2) 0.68450(17) 0.0222(4) Uani 1.000000 .
H7a H 0.5641(3) 0.3937(2) 0.65074(17) 0.0266(5) Uiso 1.000000 R
H7b H 0.7724(3) 0.3811(2) 0.62984(17) 0.0266(5) Uiso 1.000000 R
C10 C 0.4454(3) 0.6544(2) 0.59840(16) 0.0226(4) Uani 1.000000 .
H10a H 0.5222(3) 0.6015(2) 0.53347(16) 0.0272(5) Uiso 1.000000 R
H10b H 0.3611(3) 0.6061(2) 0.63327(16) 0.0272(5) Uiso 1.000000 R
C16 C 0.6117(3) 0.8143(2) 0.83961(16) 0.0218(4) Uani 1.000000 .
C3 C 0.2470(3) 0.4850(2) 0.97494(17) 0.0252(4) Uani 1.000000 .
H3 H 0.2153(3) 0.4132(2) 1.01350(17) 0.0303(5) Uiso 1.000000 R
C6 C 0.6863(3) 0.2864(2) 0.76919(19) 0.0268(5) Uani 1.000000 .
H6a H 0.7343(3) 0.1937(2) 0.73489(19) 0.0321(5) Uiso 1.000000 R
H6b H 0.7750(3) 0.2956(2) 0.80620(19) 0.0321(5) Uiso 1.000000 R
C15 C 0.2949(3) 0.9924(2) 0.85701(18) 0.0259(4) Uani 1.000000 .
C11 C 0.3396(3) 0.7996(2) 0.57181(16) 0.0249(4) Uani 1.000000 .
H11a H 0.2549(3) 0.7950(2) 0.53004(16) 0.0299(5) Uiso 1.000000 R
H11b H 0.4237(3) 0.8434(2) 0.52939(16) 0.0299(5) Uiso 1.000000 R
C5 C 0.5049(3) 0.3028(2) 0.84936(19) 0.0285(5) Uani 1.000000 .
H5a H 0.5297(3) 0.2469(2) 0.91070(19) 0.0341(6) Uiso 1.000000 R
H5b H 0.4305(3) 0.2662(2) 0.81676(19) 0.0341(6) Uiso 1.000000 R
C2 C 0.1451(3) 0.6229(2) 1.00499(17) 0.0255(4) Uani 1.000000 .
H2a H 0.0456(3) 0.6452(2) 1.06402(17) 0.0305(5) Uiso 1.000000 R
C14 C 0.5492(3) 0.9515(2) 0.68471(16) 0.0222(4) Uani 1.000000 .
C12 C 0.1670(3) 1.0343(2) 0.6429(2) 0.0334(5) Uani 1.000000 .
H12a H 0.099(2) 1.0917(3) 0.7063(3) 0.0500(8) Uiso 1.000000 GR
H12b H 0.2694(4) 1.0638(6) 0.6087(14) 0.0500(8) Uiso 1.000000 GR
H12c H 0.088(2) 1.0438(4) 0.5949(13) 0.0500(8) Uiso 1.000000 GR
C13 C 0.0705(3) 0.8447(3) 0.7212(2) 0.0303(5) Uani 1.000000 .
H13a H 0.1085(3) 0.7469(5) 0.7370(14) 0.0455(7) Uiso 1.000000 GR
H13b H 0.0046(15) 0.8995(14) 0.7860(8) 0.0455(7) Uiso 1.000000 GR
H13c H -0.0077(13) 0.8615(19) 0.6721(6) 0.0455(7) Uiso 1.000000 GR

loop_
_atom_site_aniso_label
_atom_site_aniso_U_11
_atom_site_aniso_U_22
_atom_site_aniso_U_33
_atom_site_aniso_U_12
_atom_site_aniso_U_13
_atom_site_aniso_U_23
Br1 0.03259(17) 0.04209(18) 0.04481(18) -0.02151(12) -0.01600(12) 0.00526(11)
Mn1 0.01500(18) 0.01604(17) 0.01510(18) -0.00877(12) 0.00140(12) -0.00359(11)
O4 0.0300(9) 0.0340(9) 0.0341(9) -0.0107(7) 0.0012(7) -0.0043(7)
N2 0.0162(8) 0.0192(8) 0.0157(7) -0.0096(6) 0.0022(6) -0.0038(6)
O3 0.0399(10) 0.0485(10) 0.0359(9) -0.0290(8) -0.0196(8) 0.0115(8)
O2 0.0389(9) 0.0346(9) 0.0315(8) -0.0264(8) -0.0046(7) 0.0094(7)
O1 0.0423(10) 0.0316(9) 0.0447(10) -0.0108(8) 0.0095(8) -0.0218(8)
N1 0.0170(8) 0.0208(8) 0.0164(8) -0.0102(6) 0.0007(6) -0.0028(6)
N3 0.0192(8) 0.0219(8) 0.0275(9) -0.0081(7) -0.0051(7) -0.0007(7)
C9 0.0149(9) 0.0204(9) 0.0174(9) -0.0094(7) -0.0031(7) -0.0015(7)
C8 0.0154(9) 0.0175(9) 0.0196(9) -0.0081(7) -0.0011(7) -0.0040(7)
C4 0.0215(10) 0.0236(10) 0.0254(10) -0.0121(8) -0.0095(8) 0.0021(8)
C1 0.0197(10) 0.0266(10) 0.0217(10) -0.0117(8) 0.0032(8) -0.0047(8)
C7 0.0191(10) 0.0194(9) 0.0269(10) -0.0073(8) -0.0003(8) -0.0078(8)
C10 0.0274(11) 0.0258(10) 0.0178(9) -0.0123(8) -0.0051(8) -0.0043(8)
C16 0.0256(10) 0.0239(10) 0.0183(9) -0.0152(8) 0.0002(8) 0.0014(7)
C3 0.0254(11) 0.0328(11) 0.0242(10) -0.0200(9) -0.0052(8) 0.0093(8)
C6 0.0225(11) 0.0179(9) 0.0403(12) -0.0056(8) -0.0091(9) -0.0029(8)
C15 0.0254(11) 0.0258(10) 0.0277(11) -0.0140(9) -0.0002(9) -0.0024(8)
C11 0.0309(11) 0.0279(10) 0.0202(10) -0.0140(9) -0.0080(8) 0.0001(8)
C5 0.0314(12) 0.0197(10) 0.0374(12) -0.0123(9) -0.0096(10) 0.0059(9)
C2 0.0199(10) 0.0384(12) 0.0202(10) -0.0167(9) 0.0013(8) 0.0012(8)
C14 0.0250(11) 0.0227(10) 0.0208(9) -0.0095(8) -0.0061(8) -0.0025(8)
C12 0.0318(13) 0.0227(11) 0.0461(14) -0.0052(9) -0.0160(11) 0.0031(9)
C13 0.0201(11) 0.0383(12) 0.0365(12) -0.0144(9) -0.0070(9) 0.0002(10)

loop_
_atom_type_symbol
_atom_type_scat_dispersion_real
_atom_type_scat_dispersion_imag
_atom_type_scat_Cromer_Mann_a1
_atom_type_scat_Cromer_Mann_a2
_atom_type_scat_Cromer_Mann_a3
_atom_type_scat_Cromer_Mann_a4
_atom_type_scat_Cromer_Mann_b1
_atom_type_scat_Cromer_Mann_b2
_atom_type_scat_Cromer_Mann_b3
_atom_type_scat_Cromer_Mann_b4
_atom_type_scat_Cromer_Mann_c
_atom_type_scat_source
_atom_type_scat_dispersion_source
C 0.01920 0.00962 2.31000 1.02000 1.58860 0.86500 20.84390 10.20750 0.56870 51.65120 0.215599998832 'International Tables Volume C Table 6.1.1.4 (pp. 500-502)' 'Henke, Gullikson and Davis, At. Data and Nucl. Data Tables, 1993, 54, 2'
H 0.00000 0.00000 0.49300 0.32291 0.14019 0.04081 10.51090 26.12570 3.14236 57.79970 0.0030380000826 'International Tables Volume C Table 6.1.1.4 (pp. 500-502)' 'Henke, Gullikson and Davis, At. Data and Nucl. Data Tables, 1993, 54, 2'
Mn -0.54371 2.83629 11.28190 7.35730 3.01930 2.24410 5.34090 0.34320 17.86740 83.75430 1.089599967 'International Tables Volume C Table 6.1.1.4 (pp. 500-502)' 'Henke, Gullikson and Davis, At. Data and Nucl. Data Tables, 1993, 54, 2'
O 0.05239 0.03377 3.04850 2.28680 1.54630 0.86700 13.27710 5.70110 0.32390 32.90890 0.250800013542 'International Tables Volume C Table 6.1.1.4 (pp. 500-502)' 'Henke, Gullikson and Davis, At. Data and Nucl. Data Tables, 1993, 54, 2'
N 0.03256 0.01839 12.21260 3.13220 2.01250 1.16630 0.00570 9.89330 28.99750 0.58260 -11.5290002823 'International Tables Volume C Table 6.1.1.4 (pp. 500-502)' 'Henke, Gullikson and Davis, At. Data and Nucl. Data Tables, 1993, 54, 2'
Br -0.67402 1.33011 17.17890 5.23580 5.63770 3.98510 2.17230 16.57960 0.26090 41.43280 2.95569992065 'International Tables Volume C Table 6.1.1.4 (pp. 500-502)' 'Henke, Gullikson and Davis, At. Data and Nucl. Data Tables, 1993, 54, 2'

loop_
_geom_angle_atom_site_label_1
_geom_angle_atom_site_label_2
_geom_angle_atom_site_label_3
_geom_angle
_geom_angle_site_symmetry_1
_geom_angle_site_symmetry_3
_geom_angle_publ_flag
N1 Mn1 N2 78.53(6) . . ?
N3 Mn1 N2 82.99(7) . . ?
N3 Mn1 N1 94.24(7) . . ?
C16 Mn1 N2 96.08(8) . . ?
C16 Mn1 N1 90.11(8) . . ?
C16 Mn1 N3 175.27(8) . . ?
C15 Mn1 N2 172.13(8) . . ?
C15 Mn1 N1 95.50(8) . . ?
C15 Mn1 N3 92.43(9) . . ?
C15 Mn1 C16 89.00(10) . . ?
C14 Mn1 N2 95.91(8) . . ?
C14 Mn1 N1 171.98(8) . . ?
C14 Mn1 N3 90.78(8) . . ?
C14 Mn1 C16 84.70(9) . . ?
C14 Mn1 C15 90.53(9) . . ?
H4b O4 H4a 109.5 . . ?
H2 N2 Mn1 108.37(4) . . ?
C8 N2 Mn1 108.43(11) . . ?
C8 N2 H2 108.37(10) . . ?
C10 N2 Mn1 110.55(12) . . ?
C10 N2 H2 108.37(10) . . ?
C10 N2 C8 112.66(15) . . ?
C9 N1 Mn1 114.69(12) . . ?
C1 N1 Mn1 126.56(14) . . ?
C1 N1 C9 118.67(17) . . ?
C11 N3 Mn1 103.91(12) . . ?
C12 N3 Mn1 113.76(14) . . ?
C12 N3 C11 107.84(17) . . ?
C13 N3 Mn1 114.49(13) . . ?
C13 N3 C11 109.84(17) . . ?
C13 N3 C12 106.80(18) . . ?
C8 C9 N1 115.03(16) . . ?
C4 C9 N1 122.40(18) . . ?
C4 C9 C8 122.54(17) . . ?
C9 C8 N2 107.49(15) . . ?
H8 C8 N2 107.31(10) . . ?
H8 C8 C9 107.31(10) . . ?
C7 C8 N2 116.06(16) . . ?
C7 C8 C9 111.01(16) . . ?
C7 C8 H8 107.31(11) . . ?
C3 C4 C9 117.74(19) . . ?
C5 C4 C9 120.76(19) . . ?
C5 C4 C3 121.44(19) . . ?
H1 C1 N1 118.89(12) . . ?
C2 C1 N1 122.23(19) . . ?
C2 C1 H1 118.89(12) . . ?
H7a C7 C8 110.09(11) . . ?
H7b C7 C8 110.09(11) . . ?
H7b C7 H7a 108.4 . . ?
C6 C7 C8 108.07(17) . . ?
C6 C7 H7a 110.09(11) . . ?
C6 C7 H7b 110.09(11) . . ?
H10a C10 N2 109.94(10) . . ?
H10b C10 N2 109.94(10) . . ?
H10b C10 H10a 108.3 . . ?
C11 C10 N2 108.75(16) . . ?
C11 C10 H10a 109.94(11) . . ?
C11 C10 H10b 109.94(12) . . ?
O3 C16 Mn1 174.44(19) . . ?
H3 C3 C4 119.84(12) . . ?
C2 C3 C4 120.33(19) . . ?
C2 C3 H3 119.84(12) . . ?
H6a C6 C7 109.55(11) . . ?
H6b C6 C7 109.55(11) . . ?
H6b C6 H6a 108.1 . . ?
C5 C6 C7 110.50(17) . . ?
C5 C6 H6a 109.55(11) . . ?
C5 C6 H6b 109.55(12) . . ?
O1 C15 Mn1 179.6(2) . . ?
C10 C11 N3 109.89(16) . . ?
H11a C11 N3 109.69(11) . . ?
H11a C11 C10 109.69(11) . . ?
H11b C11 N3 109.69(11) . . ?
H11b C11 C10 109.69(12) . . ?
H11b C11 H11a 108.2 . . ?
C6 C5 C4 113.54(18) . . ?
H5a C5 C4 108.86(12) . . ?
H5a C5 C6 108.86(12) . . ?
H5b C5 C4 108.86(12) . . ?
H5b C5 C6 108.86(12) . . ?
H5b C5 H5a 107.7 . . ?
C3 C2 C1 118.61(19) . . ?
H2a C2 C1 120.69(12) . . ?
H2a C2 C3 120.69(12) . . ?
O2 C14 Mn1 174.40(18) . . ?
H12a C12 N3 109.5 . . ?
H12b C12 N3 109.5 . . ?
H12b C12 H12a 109.5 . . ?
H12c C12 N3 109.5 . . ?
H12c C12 H12a 109.5 . . ?
H12c C12 H12b 109.5 . . ?
H13a C13 N3 109.5 . . ?
H13b C13 N3 109.5 . . ?
H13b C13 H13a 109.5 . . ?
H13c C13 N3 109.5 . . ?
H13c C13 H13a 109.5 . . ?
H13c C13 H13b 109.5 . . ?

loop_
_geom_bond_atom_site_label_1
_geom_bond_atom_site_label_2
_geom_bond_distance
_geom_bond_site_symmetry_2
_geom_bond_publ_flag
Mn1 N2 2.0686(16) . ?
Mn1 N1 2.0687(17) . ?
Mn1 N3 2.1516(18) . ?
Mn1 C16 1.801(2) . ?
Mn1 C15 1.801(2) . ?
Mn1 C14 1.807(2) . ?
O4 H4a 0.8500 . ?
O4 H4b 0.8500 . ?
N2 H2 0.9100 . ?
N2 C8 1.490(2) . ?
N2 C10 1.489(2) . ?
O3 C16 1.151(3) . ?
O2 C14 1.147(3) . ?
O1 C15 1.147(3) . ?
N1 C9 1.358(3) . ?
N1 C1 1.342(3) . ?
N3 C11 1.492(3) . ?
N3 C12 1.488(3) . ?
N3 C13 1.489(3) . ?
C9 C8 1.510(3) . ?
C9 C4 1.386(3) . ?
C8 H8 0.9800 . ?
C8 C7 1.529(3) . ?
C4 C3 1.389(3) . ?
C4 C5 1.511(3) . ?
C1 H1 0.9300 . ?
C1 C2 1.385(3) . ?
C7 H7a 0.9700 . ?
C7 H7b 0.9700 . ?
C7 C6 1.529(3) . ?
C10 H10a 0.9700 . ?
C10 H10b 0.9700 . ?
C10 C11 1.500(3) . ?
C3 H3 0.9300 . ?
C3 C2 1.380(3) . ?
C6 H6a 0.9700 . ?
C6 H6b 0.9700 . ?
C6 C5 1.522(3) . ?
C11 H11a 0.9700 . ?
C11 H11b 0.9700 . ?
C5 H5a 0.9700 . ?
C5 H5b 0.9700 . ?
C2 H2a 0.9300 . ?
C12 H12a 0.9600 . ?
C12 H12b 0.9600 . ?
C12 H12c 0.9600 . ?
C13 H13a 0.9600 . ?
C13 H13b 0.9600 . ?
C13 H13c 0.9600 . ?
